data_2203480
loop_
_publ_author_name
'Huang, Xiang-Hong'
'Zhang, Qian-Feng'
'Sung, Herman H. Y.'

_publ_section_title
;
 4-Bromo-<i>N</i>-(2-phenyl-1<i>H</i>-indol-7-yl)benzenesulfonamide
;
_journal_issue 4
_journal_name_full 'Acta Crystallographica Section E'
_journal_page_first o488
_journal_page_last o489
_journal_paper_doi 10.1107/S1600536804004404
_journal_volume 60
_journal_year 2004
_chemical_formula_iupac 'C20 H15 Br N2 O2 S'
_chemical_formula_moiety 'C20 H15 Br N2 O2 S'
_chemical_formula_sum 'C20 H15 Br N2 O2 S'
_chemical_formula_weight 427.31
_chemical_name_systematic
;
4-Bromo-N-(2-phenyl-1H-indol-7-yl)benzenesulfonamide
;
_space_group_IT_number 15
_symmetry_cell_setting monoclinic
_symmetry_space_group_name_Hall '-C 2yc'
_symmetry_space_group_name_H-M 'C 1 2/c 1'
_atom_sites_solution_hydrogens geom
_atom_sites_solution_primary direct
_atom_sites_solution_secondary difmap
_audit_creation_method SHELXL97
_cell_angle_alpha 90.00
_cell_angle_beta 114.332(8)
_cell_angle_gamma 90.00
_cell_formula_units_Z 8
_cell_length_a 30.764(14)
_cell_length_b 4.922(2)
_cell_length_c 26.335(13)
_cell_measurement_reflns_used 2144
_cell_measurement_temperature 298(2)
_cell_measurement_theta_max 21.72
_cell_measurement_theta_min 2.65
_cell_volume 3633(3)
_computing_cell_refinement SMART
_computing_data_collection 'SMART (Bruker, 1999)'
_computing_data_reduction 'SAINT (Bruker, 1999)'
_computing_molecular_graphics SHELXTL
_computing_publication_material SHELXTL
_computing_structure_refinement SHELXTL
_computing_structure_solution 'SHELXTL (Sheldrick, 1997b)'
_diffrn_ambient_temperature 298(2)
_diffrn_measured_fraction_theta_full 0.990
_diffrn_measured_fraction_theta_max 0.990
_diffrn_measurement_device_type 'Bruker SMART CCD area-detector'
_diffrn_measurement_method '\f and \w'
_diffrn_radiation_monochromator graphite
_diffrn_radiation_source 'fine-focus sealed tube'
_diffrn_radiation_type MoK\a
_diffrn_radiation_wavelength 0.71073
_diffrn_reflns_av_R_equivalents 0.0504
_diffrn_reflns_av_sigmaI/netI 0.0482
_diffrn_reflns_limit_h_max 37
_diffrn_reflns_limit_h_min -37
_diffrn_reflns_limit_k_max 5
_diffrn_reflns_limit_k_min -6
_diffrn_reflns_limit_l_max 32
_diffrn_reflns_limit_l_min -32
_diffrn_reflns_number 15353
_diffrn_reflns_theta_full 26.00
_diffrn_reflns_theta_max 26.00
_diffrn_reflns_theta_min 1.70
_exptl_absorpt_coefficient_mu 2.395
_exptl_absorpt_correction_T_max 0.698
_exptl_absorpt_correction_T_min 0.607
_exptl_absorpt_correction_type multi-scan
_exptl_absorpt_process_details '(SADABS; Sheldrick, 1997a)'
_exptl_crystal_colour colourless
_exptl_crystal_density_diffrn 1.562
_exptl_crystal_density_meas ?
_exptl_crystal_density_method .
_exptl_crystal_description bar
_exptl_crystal_F_000 1728
_exptl_crystal_size_max 0.40
_exptl_crystal_size_mid 0.20
_exptl_crystal_size_min 0.15
_refine_diff_density_max 0.748
_refine_diff_density_min -0.479
_refine_ls_extinction_method none
_refine_ls_goodness_of_fit_ref 0.964
_refine_ls_hydrogen_treatment constr
_refine_ls_matrix_type full
_refine_ls_number_parameters 235
_refine_ls_number_reflns 3524
_refine_ls_number_restraints 0
_refine_ls_restrained_S_all 0.964
_refine_ls_R_factor_all 0.0916
_refine_ls_R_factor_gt 0.0427
_refine_ls_shift/su_max 0.000
_refine_ls_shift/su_mean 0.000
_refine_ls_structure_factor_coef Fsqd
_refine_ls_weighting_details 'calc w = 1/[\s^2^(Fo^2^)+(0.0552P)^2^] where P=(Fo^2^+2Fc^2^)/3'
_refine_ls_weighting_scheme calc
_refine_ls_wR_factor_gt 0.0951
_refine_ls_wR_factor_ref 0.1075
_reflns_number_gt 2106
_reflns_number_total 3524
_reflns_threshold_expression I>2\s(I)
_cod_data_source_file ob6351.cif
_cod_data_source_block I
_cod_depositor_comments
;
The following automatic conversions were performed:
'_symmetry_cell_setting' value 'Monoclinic' changed to 'monoclinic'
according to '/home/saulius/struct/CIF-dictionaries/cif_core.dic'
dictionary named 'cif_core.dic' version 2.4.1 from 2010-06-29.

Automatic conversion script
Id: cif_fix_enum 1527 2010-12-29 10:47:43Z saulius 

The following automatic conversions were performed:

'_symmetry_cell_setting' value 'Monoclinic' changed to 'monoclinic'
according to /home/saulius/struct/CIF-dictionaries/cif_core.dic
dictionary named 'cif_core.dic' version 2.4.1 from 2010-06-29.

Automatic conversion script
Id: cif_fix_values 1715 2011-07-08 13:25:40Z adriana 
;
_cod_original_sg_symbol_H-M 'C 2/c'
_cod_database_code 2203480
_cod_database_fobs_code 2203480

loop_
_symmetry_equiv_pos_as_xyz
'x, y, z'
'-x, y, -z+1/2'
'x+1/2, y+1/2, z'
'-x+1/2, y+1/2, -z+1/2'
'-x, -y, -z'
'x, -y, z-1/2'
'-x+1/2, -y+1/2, -z'
'x+1/2, -y+1/2, z-1/2'

loop_
_atom_site_label
_atom_site_fract_x
_atom_site_fract_y
_atom_site_fract_z
_atom_site_U_iso_or_equiv
_atom_site_adp_type
_atom_site_calc_flag
_atom_site_refinement_flags
_atom_site_occupancy
_atom_site_type_symbol
Br1 0.035975(15) -0.16015(11) 0.185976(17) 0.0892(2) Uani d . 1 Br
S1 0.20783(3) 0.18035(16) 0.41436(3) 0.0392(2) Uani d . 1 S
O1 0.19605(7) 0.0927(5) 0.45857(9) 0.0522(6) Uani d . 1 O
O2 0.21876(8) 0.4562(4) 0.40998(9) 0.0513(6) Uani d . 1 O
N1 0.25367(8) 0.0034(5) 0.41938(9) 0.0370(6) Uani d . 1 N
H1 0.2466 -0.1745 0.4182 0.044 Uiso d R 1 H
N2 0.33162(8) 0.4082(5) 0.44433(10) 0.0376(6) Uani d . 1 N
H2B 0.3196 0.4275 0.4700 0.045 Uiso d R 1 H
C1 0.08611(11) -0.0514(8) 0.25395(13) 0.0545(9) Uani d . 1 C
C2 0.09056(12) -0.1726(8) 0.30264(15) 0.0600(10) Uani d . 1 C
H2A 0.0686 -0.3029 0.3025 0.072 Uiso calc R 1 H
C3 0.12774(11) -0.1001(7) 0.35179(14) 0.0519(9) Uani d . 1 C
H3A 0.1312 -0.1814 0.3851 0.062 Uiso calc R 1 H
C4 0.15975(10) 0.0937(6) 0.35122(12) 0.0388(7) Uani d . 1 C
C5 0.15456(12) 0.2150(8) 0.30206(14) 0.0538(9) Uani d . 1 C
H5A 0.1761 0.3474 0.3021 0.065 Uiso calc R 1 H
C6 0.11761(13) 0.1418(8) 0.25276(15) 0.0608(10) Uani d . 1 C
H6A 0.1141 0.2220 0.2193 0.073 Uiso calc R 1 H
C7 0.31332(10) 0.2441(6) 0.39825(12) 0.0351(7) Uani d . 1 C
C8 0.27683(10) 0.0553(6) 0.38262(12) 0.0376(7) Uani d . 1 C
C9 0.26606(12) -0.0899(6) 0.33427(13) 0.0462(8) Uani d . 1 C
H8A 0.2418 -0.2185 0.3232 0.055 Uiso calc R 1 H
C10 0.29172(12) -0.0441(7) 0.30159(13) 0.0525(9) Uani d . 1 C
H9A 0.2836 -0.1399 0.2685 0.063 Uiso calc R 1 H
C11 0.32828(13) 0.1385(7) 0.31756(14) 0.0518(9) Uani d . 1 C
H10A 0.3451 0.1658 0.2956 0.062 Uiso calc R 1 H
C12 0.34029(11) 0.2835(7) 0.36681(13) 0.0430(8) Uani d . 1 C
C13 0.37682(11) 0.4699(7) 0.39809(13) 0.0478(8) Uani d . 1 C
H12A 0.4006 0.5339 0.3880 0.057 Uiso calc R 1 H
C14 0.37140(10) 0.5387(6) 0.44461(13) 0.0409(7) Uani d . 1 C
C15 0.39993(11) 0.7197(6) 0.49081(13) 0.0419(8) Uani d . 1 C
C16 0.44886(12) 0.7380(8) 0.50572(15) 0.0579(10) Uani d . 1 C
H16A 0.4625 0.6369 0.4863 0.070 Uiso calc R 1 H
C17 0.47709(13) 0.9019(9) 0.54840(16) 0.0696(12) Uani d . 1 C
H17A 0.5098 0.9094 0.5582 0.084 Uiso calc R 1 H
C18 0.45725(14) 1.0559(9) 0.57699(15) 0.0657(11) Uani d . 1 C
H18A 0.4763 1.1691 0.6059 0.079 Uiso calc R 1 H
C19 0.40928(13) 1.0413(7) 0.56263(14) 0.0559(9) Uani d . 1 C
H19A 0.3957 1.1460 0.5817 0.067 Uiso calc R 1 H
C20 0.38083(12) 0.8720(6) 0.52002(13) 0.0454(8) Uani d . 1 C
H20A 0.3483 0.8615 0.5111 0.054 Uiso calc R 1 H

loop_
_atom_site_aniso_label
_atom_site_aniso_U_11
_atom_site_aniso_U_22
_atom_site_aniso_U_33
_atom_site_aniso_U_12
_atom_site_aniso_U_13
_atom_site_aniso_U_23
Br1 0.0617(3) 0.1247(5) 0.0558(3) -0.0146(3) -0.0012(2) -0.0095(3)
S1 0.0418(5) 0.0371(5) 0.0399(4) -0.0078(4) 0.0179(3) -0.0069(4)
O1 0.0513(14) 0.0681(16) 0.0441(13) -0.0123(12) 0.0267(11) -0.0105(11)
O2 0.0534(14) 0.0305(13) 0.0645(14) -0.0062(11) 0.0187(11) -0.0073(11)
N1 0.0425(14) 0.0278(14) 0.0421(14) -0.0070(12) 0.0187(12) -0.0007(11)
N2 0.0364(14) 0.0399(15) 0.0398(14) -0.0036(12) 0.0191(11) 0.0005(12)
C1 0.0403(19) 0.071(2) 0.0395(19) -0.0013(18) 0.0038(15) -0.0060(17)
C2 0.046(2) 0.073(3) 0.056(2) -0.0207(19) 0.0151(17) -0.006(2)
C3 0.048(2) 0.059(2) 0.0462(19) -0.0133(18) 0.0169(16) 0.0021(16)
C4 0.0372(17) 0.0403(19) 0.0400(17) -0.0007(15) 0.0170(14) -0.0011(14)
C5 0.058(2) 0.055(2) 0.051(2) -0.0159(18) 0.0243(18) 0.0020(17)
C6 0.063(2) 0.070(3) 0.045(2) -0.002(2) 0.0174(18) 0.0083(19)
C7 0.0387(17) 0.0321(18) 0.0345(16) 0.0016(13) 0.0151(14) 0.0034(13)
C8 0.0395(17) 0.0345(17) 0.0381(16) -0.0007(15) 0.0153(14) 0.0014(14)
C9 0.050(2) 0.0386(19) 0.0473(19) -0.0050(16) 0.0174(16) -0.0042(15)
C10 0.064(2) 0.052(2) 0.0416(18) 0.001(2) 0.0218(17) -0.0117(17)
C11 0.063(2) 0.054(2) 0.0468(19) -0.0033(19) 0.0318(18) -0.0033(17)
C12 0.0444(19) 0.044(2) 0.0471(19) 0.0005(15) 0.0257(16) 0.0016(15)
C13 0.0420(19) 0.055(2) 0.051(2) -0.0078(17) 0.0247(16) 0.0019(17)
C14 0.0376(18) 0.0395(19) 0.0465(18) 0.0002(15) 0.0183(15) 0.0063(15)
C15 0.0410(18) 0.0381(18) 0.0412(17) -0.0077(15) 0.0114(15) 0.0031(15)
C16 0.040(2) 0.073(3) 0.060(2) -0.0079(18) 0.0202(18) -0.0044(19)
C17 0.042(2) 0.093(3) 0.063(2) -0.025(2) 0.0108(19) 0.005(2)
C18 0.065(3) 0.064(3) 0.050(2) -0.019(2) 0.006(2) 0.0002(19)
C19 0.060(2) 0.046(2) 0.056(2) -0.0035(19) 0.0181(18) -0.0053(18)
C20 0.0420(18) 0.041(2) 0.0480(18) -0.0016(15) 0.0130(15) 0.0042(16)

loop_
_atom_type_symbol
_atom_type_description
_atom_type_scat_dispersion_real
_atom_type_scat_dispersion_imag
_atom_type_scat_source
C C 0.0033 0.0016 'International Tables Vol C Tables 4.2.6.8 and 6.1.1.4'
H H 0.0000 0.0000 'International Tables Vol C Tables 4.2.6.8 and 6.1.1.4'
N N 0.0061 0.0033 'International Tables Vol C Tables 4.2.6.8 and 6.1.1.4'
O O 0.0106 0.0060 'International Tables Vol C Tables 4.2.6.8 and 6.1.1.4'
S S 0.1246 0.1234 'International Tables Vol C Tables 4.2.6.8 and 6.1.1.4'
Br Br -0.2901 2.4595 'International Tables Vol C Tables 4.2.6.8 and 6.1.1.4'

loop_
_geom_angle_atom_site_label_1
_geom_angle_atom_site_label_2
_geom_angle_atom_site_label_3
_geom_angle
_geom_angle_publ_flag
O2 S1 O1 120.50(14) yes
O2 S1 N1 107.16(13) yes
O1 S1 N1 106.13(13) yes
O2 S1 C4 106.88(14) yes
O1 S1 C4 107.54(14) yes
N1 S1 C4 108.15(13) yes
C8 N1 S1 120.39(19) yes
C8 N1 H1 109.2 ?
S1 N1 H1 109.3 ?
C7 N2 C14 108.6(2) yes
C7 N2 H2B 125.6 ?
C14 N2 H2B 125.8 ?
C6 C1 C2 121.8(3) ?
C6 C1 Br1 118.9(3) no
C2 C1 Br1 119.3(3) no
C1 C2 C3 119.5(3) ?
C1 C2 H2A 120.3 ?
C3 C2 H2A 120.3 ?
C2 C3 C4 119.4(3) ?
C2 C3 H3A 120.3 ?
C4 C3 H3A 120.3 ?
C5 C4 C3 120.4(3) ?
C5 C4 S1 120.7(2) no
C3 C4 S1 118.9(2) no
C4 C5 C6 120.4(3) ?
C4 C5 H5A 119.8 ?
C6 C5 H5A 119.8 ?
C1 C6 C5 118.6(3) ?
C1 C6 H6A 120.7 ?
C5 C6 H6A 120.7 ?
N2 C7 C8 130.3(3) no
N2 C7 C12 108.3(3) no
C8 C7 C12 121.4(3) ?
C9 C8 C7 118.7(3) ?
C9 C8 N1 122.2(3) no
C7 C8 N1 119.0(3) no
C8 C9 C10 120.1(3) ?
C8 C9 H8A 120.0 ?
C10 C9 H8A 120.0 ?
C11 C10 C9 121.1(3) ?
C11 C10 H9A 119.4 ?
C9 C10 H9A 119.4 ?
C10 C11 C12 119.6(3) ?
C10 C11 H10A 120.2 ?
C12 C11 H10A 120.2 ?
C11 C12 C7 118.9(3) ?
C11 C12 C13 135.6(3) ?
C7 C12 C13 105.4(3) ?
C14 C13 C12 109.0(3) ?
C14 C13 H12A 125.5 ?
C12 C13 H12A 125.5 ?
C13 C14 N2 108.7(3) ?
C13 C14 C15 130.5(3) ?
N2 C14 C15 120.8(3) no
C20 C15 C16 118.1(3) ?
C20 C15 C14 123.3(3) ?
C16 C15 C14 118.6(3) ?
C17 C16 C15 121.1(4) ?
C17 C16 H16A 119.4 ?
C15 C16 H16A 119.4 ?
C16 C17 C18 120.1(4) ?
C16 C17 H17A 120.0 ?
C18 C17 H17A 120.0 ?
C19 C18 C17 119.5(4) ?
C19 C18 H18A 120.3 ?
C17 C18 H18A 120.3 ?
C18 C19 C20 120.5(4) ?
C18 C19 H19A 119.8 ?
C20 C19 H19A 119.8 ?
C15 C20 C19 120.8(3) ?
C15 C20 H20A 119.6 ?
C19 C20 H20A 119.6 ?

loop_
_geom_bond_atom_site_label_1
_geom_bond_atom_site_label_2
_geom_bond_distance
_geom_bond_publ_flag
Br1 C1 1.896(3) yes
S1 O2 1.415(2) yes
S1 O1 1.421(2) yes
S1 N1 1.616(3) yes
S1 C4 1.763(3) yes
N1 C8 1.442(4) yes
N1 H1 0.9000 ?
N2 C7 1.371(4) yes
N2 C14 1.380(4) yes
N2 H2B 0.8998 ?
C1 C6 1.367(5) ?
C1 C2 1.369(5) ?
C2 C3 1.375(5) ?
C2 H2A 0.9300 ?
C3 C4 1.375(4) ?
C3 H3A 0.9300 ?
C4 C5 1.374(4) ?
C5 C6 1.375(5) ?
C5 H5A 0.9300 ?
C6 H6A 0.9300 ?
C7 C8 1.383(4) ?
C7 C12 1.406(4) ?
C8 C9 1.376(4) ?
C9 C10 1.405(5) ?
C9 H8A 0.9300 ?
C10 C11 1.364(5) ?
C10 H9A 0.9300 ?
C11 C12 1.390(4) ?
C11 H10A 0.9300 ?
C12 C13 1.421(4) ?
C13 C14 1.346(4) ?
C13 H12A 0.9300 ?
C14 C15 1.471(4) ?
C15 C20 1.368(4) ?
C15 C16 1.393(4) ?
C16 C17 1.365(5) ?
C16 H16A 0.9300 ?
C17 C18 1.376(6) ?
C17 H17A 0.9300 ?
C18 C19 1.366(5) ?
C18 H18A 0.9300 ?
C19 C20 1.382(4) ?
C19 H19A 0.9300 ?
C20 H20A 0.9300 ?

loop_
_geom_hbond_atom_site_label_D
_geom_hbond_atom_site_label_H
_geom_hbond_atom_site_label_A
_geom_hbond_site_symmetry_A
_geom_hbond_distance_DH
_geom_hbond_distance_HA
_geom_hbond_distance_DA
_geom_hbond_angle_DHA
_geom_hbond_publ_flag
N1 H1 O2 1_545 0.90 1.98 2.872(3) 170 yes
N2 H2B O1 7_556 0.90 2.13 3.009(4) 167 yes

loop_
_cod_related_entry_id
_cod_related_entry_database
_cod_related_entry_code
1 ChemSpider 4415203
